data_7155412
loop_
_publ_author_name
'Kubyshkin, Vladimir'
'Budisa, Nediljko'

_publ_section_title
;
 Construction of a polyproline structure with hydrophobic exterior using
 octahydroindole-2-carboxylic acid.
;
_journal_issue 3
_journal_name_full 'Organic &amp; biomolecular chemistry'
_journal_page_first 619
_journal_page_last 627
_journal_paper_doi 10.1039/c6ob02306a
_journal_volume 15
_journal_year 2017
_chemical_absolute_configuration ad
_chemical_formula_sum 'C12 H19 N O3'
_chemical_formula_weight 225.28
_chemical_melting_point 343
_chemical_name_common 'N-acetyl octahydroindole-2-carboxylic acid methyl ester'
_chemical_name_systematic 'methyl (2S,3aS,7aS)-1-acetyloctahydro-1H-indole-2-carboxylate'
_space_group_IT_number 19
_symmetry_cell_setting orthorhombic
_symmetry_space_group_name_Hall 'P 2ac 2ab'
_symmetry_space_group_name_H-M 'P 21 21 21'
_atom_sites_solution_hydrogens geom
_atom_sites_solution_primary direct
_atom_sites_solution_secondary difmap
_audit_creation_method 'CrysAlisPro 1.171.38.41 (Rigaku OD, 2015)'
_audit_update_record
;
2016-10-17 deposited with the CCDC.
2016-12-08 downloaded from the CCDC.
;
_cell_angle_alpha 90.00
_cell_angle_beta 90.00
_cell_angle_gamma 90.00
_cell_formula_units_Z 8
_cell_length_a 7.03210(18)
_cell_length_b 8.4501(2)
_cell_length_c 40.7561(11)
_cell_measurement_reflns_used 8794
_cell_measurement_temperature 150(2)
_cell_measurement_theta_max 73.5070
_cell_measurement_theta_min 3.2210
_cell_volume 2421.81(11)
_computing_cell_refinement 'CrysAlisPro 1.171.38.41 (Rigaku OD, 2015)'
_computing_data_collection 'CrysAlisPro 1.171.38.41 (Rigaku OD, 2015)'
_computing_data_reduction 'CrysAlisPro 1.171.38.41 (Rigaku OD, 2015)'
_computing_structure_refinement 'SHELXL-97 (Sheldrick, 1997)'
_computing_structure_solution 'SHELXS-97 (Sheldrick, 1990)'
_diffrn_ambient_environment N~2~
_diffrn_ambient_temperature 150.00(10)
_diffrn_detector 'CCD plate'
_diffrn_detector_area_resol_mean 10.5435
_diffrn_detector_type Atlas
_diffrn_measured_fraction_theta_full 0.999
_diffrn_measured_fraction_theta_max 0.999
_diffrn_measurement_device 'four-circle diffractometer'
_diffrn_measurement_device_type 'SuperNova, Single source at offset, Atlas'
_diffrn_measurement_method '\w scans'
_diffrn_radiation_monochromator mirror
_diffrn_radiation_probe x-ray
_diffrn_radiation_type 'Cu K\a'
_diffrn_radiation_wavelength 1.54184
_diffrn_reflns_av_R_equivalents 0.0219
_diffrn_reflns_av_sigmaI/netI 0.0163
_diffrn_reflns_limit_h_max 8
_diffrn_reflns_limit_h_min -8
_diffrn_reflns_limit_k_max 10
_diffrn_reflns_limit_k_min -10
_diffrn_reflns_limit_l_max 45
_diffrn_reflns_limit_l_min -48
_diffrn_reflns_number 15629
_diffrn_reflns_theta_full 67.49
_diffrn_reflns_theta_max 67.49
_diffrn_reflns_theta_min 4.34
_diffrn_source 'sealed X-ray tube'
_diffrn_source_type 'SuperNova (Cu) X-ray Source'
_exptl_absorpt_coefficient_mu 0.719
_exptl_absorpt_correction_T_max 0.9521
_exptl_absorpt_correction_T_min 0.7619
_exptl_absorpt_correction_type multi-scan
_exptl_absorpt_process_details
;
CrysAlisPro 1.171.38.41 (Rigaku Oxford Diffraction, 2015)
Empirical absorption correction using spherical harmonics,
 implemented in SCALE3 ABSPACK scaling algorithm.
;
_exptl_crystal_colour colourless
_exptl_crystal_density_diffrn 1.236
_exptl_crystal_density_method 'not measured'
_exptl_crystal_description plate
_exptl_crystal_F_000 976
_exptl_crystal_recrystallization_method 'Re-crystallisation from solvent: dichloromethane'
_exptl_crystal_size_max 0.40
_exptl_crystal_size_mid 0.23
_exptl_crystal_size_min 0.07
_refine_diff_density_max 0.160
_refine_diff_density_min -0.169
_refine_diff_density_rms 0.037
_refine_ls_abs_structure_details 'Flack H D (1983), Acta Cryst. A39, 876-881'
_refine_ls_abs_structure_Flack 0.12(17)
_refine_ls_extinction_method none
_refine_ls_goodness_of_fit_ref 1.083
_refine_ls_hydrogen_treatment constr
_refine_ls_matrix_type full
_refine_ls_number_parameters 293
_refine_ls_number_reflns 4373
_refine_ls_number_restraints 0
_refine_ls_restrained_S_all 1.083
_refine_ls_R_factor_all 0.0344
_refine_ls_R_factor_gt 0.0333
_refine_ls_shift/su_max 0.000
_refine_ls_shift/su_mean 0.000
_refine_ls_structure_factor_coef Fsqd
_refine_ls_weighting_details 'calc w=1/[\s^2^(Fo^2^)+(0.0352P)^2^+0.7846P] where P=(Fo^2^+2Fc^2^)/3'
_refine_ls_weighting_scheme calc
_refine_ls_wR_factor_gt 0.0831
_refine_ls_wR_factor_ref 0.0840
_reflns_number_gt 4266
_reflns_number_total 4373
_reflns_threshold_expression >2sigma(I)
_cod_data_source_file c6ob02306a2.cif
_cod_data_source_block cu-1834
_cod_depositor_comments 'Adding full bibliography for 7155412--7155413.cif.'
_cod_original_cell_volume 2421.79(11)
_cod_original_sg_symbol_H-M P212121
_cod_database_code 7155412

loop_
_symmetry_equiv_pos_as_xyz
'x, y, z'
'-x+1/2, -y, z+1/2'
'-x, y+1/2, -z+1/2'
'x+1/2, -y+1/2, -z'

loop_
_atom_site_label
_atom_site_type_symbol
_atom_site_fract_x
_atom_site_fract_y
_atom_site_fract_z
_atom_site_U_iso_or_equiv
_atom_site_adp_type
_atom_site_occupancy
_atom_site_symmetry_multiplicity
_atom_site_calc_flag
_atom_site_refinement_flags
N1 N 0.21920(19) 0.88316(16) 0.15847(3) 0.0251(3) Uani 1 1 d .
N2 N 0.48362(19) 0.54085(16) 0.09155(3) 0.0261(3) Uani 1 1 d .
O1 O 0.03424(19) 0.75049(14) 0.21523(3) 0.0373(3) Uani 1 1 d .
O2 O 0.09629(19) 0.51423(14) 0.19304(3) 0.0394(3) Uani 1 1 d .
O3 O -0.03312(18) 0.77628(15) 0.13333(3) 0.0367(3) Uani 1 1 d .
O4 O 0.3555(2) 0.35170(16) 0.03705(3) 0.0428(3) Uani 1 1 d .
O5 O 0.06291(18) 0.36450(16) 0.05909(3) 0.0391(3) Uani 1 1 d .
O6 O 0.4352(2) 0.30752(15) 0.11619(3) 0.0444(3) Uani 1 1 d .
C1 C 0.2723(2) 0.73074(19) 0.17282(4) 0.0266(3) Uani 1 1 d .
H1A H 0.2969 0.6517 0.1551 0.032 Uiso 1 1 calc R
C2 C 0.4582(2) 0.7672(2) 0.19146(4) 0.0316(4) Uani 1 1 d .
H2A H 0.4327 0.7871 0.2150 0.038 Uiso 1 1 calc R
H2B H 0.5494 0.6785 0.1895 0.038 Uiso 1 1 calc R
C3 C 0.5349(2) 0.9158(2) 0.17472(4) 0.0289(4) Uani 1 1 d .
H3A H 0.5935 0.8831 0.1534 0.035 Uiso 1 1 calc R
C4 C 0.3546(2) 1.0098(2) 0.16699(4) 0.0261(3) Uani 1 1 d .
H4A H 0.3764 1.0799 0.1476 0.031 Uiso 1 1 calc R
C5 C 0.2824(3) 1.1072(2) 0.19599(4) 0.0329(4) Uani 1 1 d .
H5A H 0.1785 1.1773 0.1885 0.040 Uiso 1 1 calc R
H5B H 0.2296 1.0349 0.2128 0.040 Uiso 1 1 calc R
C6 C 0.4386(3) 1.2073(2) 0.21141(5) 0.0388(4) Uani 1 1 d .
H6A H 0.3867 1.2664 0.2304 0.047 Uiso 1 1 calc R
H6B H 0.4863 1.2849 0.1952 0.047 Uiso 1 1 calc R
C7 C 0.6013(3) 1.1015(2) 0.22273(4) 0.0365(4) Uani 1 1 d .
H7A H 0.7020 1.1672 0.2329 0.044 Uiso 1 1 calc R
H7B H 0.5542 1.0264 0.2395 0.044 Uiso 1 1 calc R
C8 C 0.6840(2) 1.0098(2) 0.19398(4) 0.0359(4) Uani 1 1 d .
H8A H 0.7818 0.9357 0.2023 0.043 Uiso 1 1 calc R
H8B H 0.7476 1.0849 0.1789 0.043 Uiso 1 1 calc R
C9 C 0.1188(2) 0.6699(2) 0.19584(4) 0.0273(3) Uani 1 1 d .
C10 C -0.0394(3) 0.4460(2) 0.21571(6) 0.0531(6) Uani 1 1 d .
H10A H -0.0578 0.3339 0.2105 0.080 Uiso 1 1 calc R
H10B H -0.1611 0.5019 0.2138 0.080 Uiso 1 1 calc R
H10C H 0.0088 0.4562 0.2382 0.080 Uiso 1 1 calc R
C11 C 0.0676(2) 0.8930(2) 0.13842(4) 0.0273(3) Uani 1 1 d .
C12 C 0.0283(3) 1.0494(2) 0.12211(4) 0.0348(4) Uani 1 1 d .
H12A H -0.1034 1.0515 0.1143 0.052 Uiso 1 1 calc R
H12B H 0.1149 1.0634 0.1035 0.052 Uiso 1 1 calc R
H12C H 0.0478 1.1352 0.1379 0.052 Uiso 1 1 calc R
C13 C 0.2871(2) 0.5419(2) 0.07989(4) 0.0266(3) Uani 1 1 d .
H13A H 0.1981 0.5361 0.0990 0.032 Uiso 1 1 calc R
C14 C 0.2673(2) 0.7033(2) 0.06285(4) 0.0291(4) Uani 1 1 d .
H14A H 0.2893 0.6939 0.0389 0.035 Uiso 1 1 calc R
H14B H 0.1397 0.7492 0.0666 0.035 Uiso 1 1 calc R
C15 C 0.4220(2) 0.80375(19) 0.07909(4) 0.0266(3) Uani 1 1 d .
H15A H 0.3767 0.8323 0.1016 0.032 Uiso 1 1 calc R
C16 C 0.5863(2) 0.68625(19) 0.08292(4) 0.0243(3) Uani 1 1 d .
H16A H 0.6703 0.7192 0.1015 0.029 Uiso 1 1 calc R
C17 C 0.7036(2) 0.6678(2) 0.05161(4) 0.0279(4) Uani 1 1 d .
H17A H 0.8162 0.6009 0.0561 0.034 Uiso 1 1 calc R
H17B H 0.6261 0.6146 0.0346 0.034 Uiso 1 1 calc R
C18 C 0.7680(2) 0.8295(2) 0.03912(4) 0.0327(4) Uani 1 1 d .
H18A H 0.8463 0.8823 0.0561 0.039 Uiso 1 1 calc R
H18B H 0.8473 0.8158 0.0193 0.039 Uiso 1 1 calc R
C19 C 0.5971(3) 0.9320(2) 0.03104(4) 0.0356(4) Uani 1 1 d .
H19A H 0.5201 0.8801 0.0138 0.043 Uiso 1 1 calc R
H19B H 0.6408 1.0354 0.0225 0.043 Uiso 1 1 calc R
C20 C 0.4754(3) 0.9577(2) 0.06143(5) 0.0353(4) Uani 1 1 d .
H20A H 0.3574 1.0135 0.0550 0.042 Uiso 1 1 calc R
H20B H 0.5453 1.0269 0.0769 0.042 Uiso 1 1 calc R
C21 C 0.2470(2) 0.4071(2) 0.05639(4) 0.0296(4) Uani 1 1 d .
C22 C -0.0072(3) 0.2490(2) 0.03602(5) 0.0485(5) Uani 1 1 d .
H22A H -0.1419 0.2282 0.0404 0.073 Uiso 1 1 calc R
H22B H 0.0653 0.1506 0.0383 0.073 Uiso 1 1 calc R
H22C H 0.0074 0.2897 0.0136 0.073 Uiso 1 1 calc R
C23 C 0.5424(3) 0.41956(19) 0.11074(4) 0.0305(4) Uani 1 1 d .
C24 C 0.7404(3) 0.4276(2) 0.12467(5) 0.0391(4) Uani 1 1 d .
H24A H 0.7559 0.3452 0.1414 0.059 Uiso 1 1 calc R
H24B H 0.7610 0.5317 0.1346 0.059 Uiso 1 1 calc R
H24C H 0.8332 0.4110 0.1071 0.059 Uiso 1 1 calc R

loop_
_atom_site_aniso_label
_atom_site_aniso_U_11
_atom_site_aniso_U_22
_atom_site_aniso_U_33
_atom_site_aniso_U_23
_atom_site_aniso_U_13
_atom_site_aniso_U_12
N1 0.0265(7) 0.0231(7) 0.0256(6) 0.0030(5) -0.0017(5) -0.0011(6)
N2 0.0247(7) 0.0237(7) 0.0298(7) 0.0043(5) -0.0027(5) -0.0034(6)
O1 0.0449(7) 0.0307(6) 0.0362(6) -0.0019(5) 0.0101(6) 0.0046(6)
O2 0.0476(8) 0.0211(6) 0.0494(7) 0.0033(5) 0.0164(6) -0.0003(6)
O3 0.0326(6) 0.0346(7) 0.0431(7) -0.0027(5) -0.0067(5) -0.0048(6)
O4 0.0464(8) 0.0393(7) 0.0428(7) -0.0130(6) 0.0060(6) -0.0052(6)
O5 0.0343(7) 0.0388(7) 0.0441(7) -0.0040(6) -0.0052(6) -0.0137(6)
O6 0.0504(8) 0.0314(7) 0.0514(8) 0.0144(6) -0.0018(7) -0.0113(7)
C1 0.0301(8) 0.0220(8) 0.0278(8) 0.0000(6) 0.0005(7) 0.0016(7)
C2 0.0286(8) 0.0294(9) 0.0368(9) 0.0027(7) -0.0045(7) 0.0055(7)
C3 0.0253(8) 0.0331(9) 0.0281(8) -0.0024(7) 0.0012(7) -0.0004(7)
C4 0.0274(8) 0.0250(8) 0.0261(8) 0.0017(6) -0.0020(6) -0.0018(7)
C5 0.0325(9) 0.0256(9) 0.0407(9) -0.0067(7) -0.0039(8) 0.0041(8)
C6 0.0449(10) 0.0286(9) 0.0428(10) -0.0071(8) -0.0076(9) -0.0020(9)
C7 0.0373(10) 0.0383(10) 0.0338(9) -0.0028(8) -0.0070(8) -0.0080(8)
C8 0.0267(9) 0.0448(11) 0.0363(9) 0.0003(8) -0.0032(7) -0.0038(8)
C9 0.0307(8) 0.0244(8) 0.0266(8) 0.0018(7) -0.0015(7) 0.0029(7)
C10 0.0607(14) 0.0296(10) 0.0691(14) 0.0103(9) 0.0298(12) -0.0010(10)
C11 0.0255(8) 0.0312(9) 0.0253(8) -0.0013(6) 0.0006(6) 0.0021(7)
C12 0.0345(9) 0.0356(9) 0.0342(8) 0.0062(7) -0.0059(7) 0.0046(8)
C13 0.0228(8) 0.0278(9) 0.0290(8) -0.0020(6) 0.0000(6) -0.0038(7)
C14 0.0220(8) 0.0276(9) 0.0377(9) -0.0020(7) -0.0037(7) 0.0028(7)
C15 0.0266(8) 0.0229(8) 0.0301(8) -0.0036(6) -0.0014(7) 0.0025(7)
C16 0.0244(8) 0.0215(7) 0.0269(8) 0.0018(6) -0.0036(6) -0.0030(7)
C17 0.0238(8) 0.0255(9) 0.0345(8) 0.0015(7) 0.0018(7) 0.0028(7)
C18 0.0304(9) 0.0346(10) 0.0332(8) 0.0051(7) 0.0025(7) -0.0065(8)
C19 0.0406(10) 0.0275(9) 0.0386(9) 0.0108(7) -0.0098(8) -0.0092(8)
C20 0.0366(9) 0.0217(8) 0.0476(10) 0.0006(7) -0.0088(8) 0.0020(8)
C21 0.0323(9) 0.0272(9) 0.0292(8) 0.0023(7) -0.0029(7) -0.0056(8)
C22 0.0539(12) 0.0400(11) 0.0516(11) 0.0011(9) -0.0191(10) -0.0197(10)
C23 0.0373(9) 0.0238(8) 0.0303(8) 0.0030(6) 0.0008(7) -0.0021(7)
C24 0.0403(10) 0.0335(10) 0.0433(10) 0.0125(8) -0.0068(8) 0.0025(8)

loop_
_atom_type_symbol
_atom_type_description
_atom_type_scat_dispersion_real
_atom_type_scat_dispersion_imag
_atom_type_scat_source
C C 0.0181 0.0091 'International Tables Vol C Tables 4.2.6.8 and 6.1.1.4'
H H 0.0000 0.0000 'International Tables Vol C Tables 4.2.6.8 and 6.1.1.4'
N N 0.0311 0.0180 'International Tables Vol C Tables 4.2.6.8 and 6.1.1.4'
O O 0.0492 0.0322 'International Tables Vol C Tables 4.2.6.8 and 6.1.1.4'

loop_
_geom_angle_atom_site_label_1
_geom_angle_atom_site_label_2
_geom_angle_atom_site_label_3
_geom_angle
C11 N1 C1 119.96(13)
C11 N1 C4 127.57(14)
C1 N1 C4 112.35(12)
C23 N2 C13 118.79(14)
C23 N2 C16 128.44(14)
C13 N2 C16 112.45(13)
C9 O2 C10 114.68(14)
C21 O5 C22 117.12(15)
N1 C1 C9 111.32(13)
N1 C1 C2 103.71(13)
C9 C1 C2 111.42(13)
C3 C2 C1 104.08(13)
C2 C3 C4 103.07(13)
C2 C3 C8 116.02(14)
C4 C3 C8 113.83(14)
N1 C4 C5 111.05(14)
N1 C4 C3 101.96(13)
C5 C4 C3 113.34(13)
C6 C5 C4 112.30(15)
C5 C6 C7 109.92(15)
C8 C7 C6 110.67(15)
C7 C8 C3 113.41(14)
O1 C9 O2 123.95(16)
O1 C9 C1 124.48(15)
O2 C9 C1 111.50(14)
O3 C11 N1 120.51(15)
O3 C11 C12 121.56(15)
N1 C11 C12 117.92(15)
N2 C13 C21 112.17(14)
N2 C13 C14 103.78(13)
C21 C13 C14 111.39(13)
C15 C14 C13 103.44(13)
C14 C15 C16 102.75(12)
C14 C15 C20 116.21(14)
C16 C15 C20 114.42(13)
N2 C16 C17 112.35(13)
N2 C16 C15 101.31(12)
C17 C16 C15 112.85(13)
C18 C17 C16 110.33(14)
C19 C18 C17 110.37(14)
C18 C19 C20 110.50(14)
C19 C20 C15 113.48(14)
O4 C21 O5 124.29(16)
O4 C21 C13 126.41(16)
O5 C21 C13 109.17(14)
O6 C23 N2 119.97(16)
O6 C23 C24 122.22(16)
N2 C23 C24 117.80(15)

loop_
_geom_bond_atom_site_label_1
_geom_bond_atom_site_label_2
_geom_bond_distance
N1 C11 1.346(2)
N1 C1 1.463(2)
N1 C4 1.474(2)
N2 C23 1.354(2)
N2 C13 1.461(2)
N2 C16 1.468(2)
O1 C9 1.201(2)
O2 C9 1.330(2)
O2 C10 1.448(2)
O3 C11 1.232(2)
O4 C21 1.193(2)
O5 C21 1.348(2)
O5 C22 1.442(2)
O6 C23 1.231(2)
C1 C9 1.520(2)
C1 C2 1.543(2)
C2 C3 1.527(2)
C3 C4 1.529(2)
C3 C8 1.532(2)
C4 C5 1.527(2)
C5 C6 1.522(2)
C6 C7 1.524(3)
C7 C8 1.520(3)
C11 C12 1.505(2)
C13 C21 1.515(2)
C13 C14 1.536(2)
C14 C15 1.530(2)
C15 C16 1.531(2)
C15 C20 1.534(2)
C16 C17 1.527(2)
C17 C18 1.527(2)
C18 C19 1.517(2)
C19 C20 1.521(3)
C23 C24 1.505(3)
